data_7707576
loop_
_publ_author_name
'Cesari, Cristiana'
'Bortoluzzi, Marco'
'Femoni, Cristina'
'Iapalucci, Maria Carmela'
'Zacchini, Stefano'

_publ_section_title
;
 One-pot atmospheric pressure synthesis of
 [H<sub>3</sub>Ru<sub>4</sub>(CO)<sub>12</sub>]<sup/>.
;
_journal_issue 27
_journal_name_full 'Dalton transactions (Cambridge, England : 2003)'
_journal_page_first 9610
_journal_page_last 9622
_journal_paper_doi 10.1039/d1dt01517f
_journal_volume 50
_journal_year 2021
_chemical_formula_sum 'C20 H23 N O12 Ru4'
_chemical_formula_weight 873.67
_space_group_crystal_system monoclinic
_space_group_IT_number 14
_space_group_name_Hall '-P 2yn'
_space_group_name_H-M_alt 'P 1 21/n 1'
_atom_sites_solution_hydrogens mixed
_audit_creation_method SHELXL-2014/7
_audit_update_record
;
2021-05-06 deposited with the CCDC.	2021-06-04 downloaded from the CCDC.
;
_cell_angle_alpha 90
_cell_angle_beta 100.7560(10)
_cell_angle_gamma 90
_cell_formula_units_Z 8
_cell_length_a 16.1592(7)
_cell_length_b 11.8097(5)
_cell_length_c 29.3937(13)
_cell_measurement_reflns_used 9691
_cell_measurement_temperature 100(2)
_cell_measurement_theta_max 33.796
_cell_measurement_theta_min 2.6715
_cell_volume 5510.8(4)
_computing_cell_refinement 'APEX2 (Bruker AXS, 2006)'
_computing_data_collection 'APEX2 (Bruker AXS, 2006)'
_computing_data_reduction 'SAINT (Bruker AXS, 2004)'
_computing_molecular_graphics 'SCHAKAL99 (Keller, 1999)'
_computing_publication_material 'XCIF (Bruker AXS, 2001)'
_computing_structure_refinement 'SHELXL-2014/7 (Sheldrick, 2014)'
_computing_structure_solution 'SHELXL-2014/7 (Sheldrick, 2014)'
_diffrn_ambient_temperature 100(2)
_diffrn_measured_fraction_theta_full 0.999
_diffrn_measured_fraction_theta_max 0.998
_diffrn_measurement_device_type 'PHOTON2 area detector'
_diffrn_measurement_method 'phi and omega scans'
_diffrn_radiation_type MoK\a
_diffrn_radiation_wavelength 0.71073
_diffrn_reflns_av_R_equivalents 0.0724
_diffrn_reflns_av_unetI/netI 0.0385
_diffrn_reflns_Laue_measured_fraction_full 0.999
_diffrn_reflns_Laue_measured_fraction_max 0.998
_diffrn_reflns_limit_h_max 19
_diffrn_reflns_limit_h_min -19
_diffrn_reflns_limit_k_max 14
_diffrn_reflns_limit_k_min -14
_diffrn_reflns_limit_l_max 36
_diffrn_reflns_limit_l_min -36
_diffrn_reflns_number 105608
_diffrn_reflns_point_group_measured_fraction_full 0.999
_diffrn_reflns_point_group_measured_fraction_max 0.998
_diffrn_reflns_theta_full 25.242
_diffrn_reflns_theta_max 25.998
_diffrn_reflns_theta_min 1.575
_diffrn_source 'fine-focus sealed tube'
_exptl_absorpt_coefficient_mu 2.209
_exptl_absorpt_correction_T_max 0.5662
_exptl_absorpt_correction_T_min 0.4056
_exptl_absorpt_correction_type empirical
_exptl_absorpt_process_details
;
 Data were corrected for Lorentz polarization and absorption
 effects (empirical absorption corrections SADABS).
 R(int) = 0.1642 (selected reflections only, before parameter refinement)
 R(int) = 0.0770 (selected reflections only, after parameter refinement)
;
_exptl_crystal_colour orange
_exptl_crystal_density_diffrn 2.106
_exptl_crystal_description plate
_exptl_crystal_F_000 3376
_exptl_crystal_size_max 0.190
_exptl_crystal_size_mid 0.160
_exptl_crystal_size_min 0.140
_refine_diff_density_max 0.759
_refine_diff_density_min -0.741
_refine_diff_density_rms 0.136
_refine_ls_extinction_method none
_refine_ls_goodness_of_fit_ref 1.237
_refine_ls_hydrogen_treatment mixed
_refine_ls_matrix_type full
_refine_ls_number_parameters 693
_refine_ls_number_reflns 10814
_refine_ls_number_restraints 0
_refine_ls_restrained_S_all 1.237
_refine_ls_R_factor_all 0.0377
_refine_ls_R_factor_gt 0.0320
_refine_ls_shift/su_max 0.002
_refine_ls_shift/su_mean 0.000
_refine_ls_structure_factor_coef Fsqd
_refine_ls_weighting_details 'w=1/[\s^2^(Fo^2^)+13.0081P] where P=(Fo^2^+2Fc^2^)/3'
_refine_ls_weighting_scheme calc
_refine_ls_wR_factor_gt 0.0659
_refine_ls_wR_factor_ref 0.0672
_reflns_Friedel_coverage 0.000
_reflns_number_gt 9658
_reflns_number_total 10814
_reflns_threshold_expression 'I > 2\s(I)'
_cod_data_source_file d1dt01517f3.cif
_cod_data_source_block 1
_cod_depositor_comments 'Adding full bibliography for 7707576--7707590.cif.'
_cod_original_sg_symbol_H-M 'P 21/n'
_cod_database_code 7707576
_shelx_shelxl_version_number 2014/7
_shelx_space_group_comment
;
The symmetry employed for this shelxl refinement is uniquely defined
by the following loop, which should always be used as a source of
symmetry information in preference to the above space-group names.
They are only intended as comments.
;
_shelx_estimated_absorpt_t_min 0.679
_shelx_estimated_absorpt_t_max 0.747

loop_
_space_group_symop_operation_xyz
'x, y, z'
'-x+1/2, y+1/2, -z+1/2'
'-x, -y, -z'
'x-1/2, -y-1/2, z-1/2'

loop_
_atom_site_label
_atom_site_type_symbol
_atom_site_fract_x
_atom_site_fract_y
_atom_site_fract_z
_atom_site_U_iso_or_equiv
_atom_site_adp_type
_atom_site_occupancy
_atom_site_site_symmetry_order
_atom_site_calc_flag
_atom_site_refinement_flags_posn
_atom_site_refinement_flags_adp
_atom_site_refinement_flags_occupancy
_atom_site_disorder_assembly
_atom_site_disorder_group
Ru1 Ru 0.62905(2) 0.57680(3) 0.70529(2) 0.00837(7) Uani 1 1 d . . . . .
H1 H 0.524(2) 0.582(3) 0.7084(14) 0.010 Uiso 1 1 d . U . . .
Ru2 Ru 0.47269(2) 0.71029(3) 0.68581(2) 0.00828(7) Uani 1 1 d . . . . .
H2 H 0.544(3) 0.798(3) 0.7234(14) 0.010 Uiso 1 1 d . U . . .
Ru3 Ru 0.57887(2) 0.70959(3) 0.62099(2) 0.00902(7) Uani 1 1 d . . . . .
H3 H 0.601(2) 0.571(3) 0.6459(14) 0.011 Uiso 1 1 d . U . . .
Ru4 Ru 0.63900(2) 0.81240(3) 0.70504(2) 0.00825(7) Uani 1 1 d . . . . .
C1 C 0.7447(3) 0.5790(3) 0.70173(15) 0.0153(9) Uani 1 1 d . . . . .
C2 C 0.6097(3) 0.4159(4) 0.70298(14) 0.0147(9) Uani 1 1 d . . . . .
C3 C 0.6503(3) 0.5839(3) 0.77109(15) 0.0156(9) Uani 1 1 d . . . . .
C4 C 0.4024(3) 0.6108(4) 0.64501(15) 0.0176(9) Uani 1 1 d . . . . .
C5 C 0.4180(3) 0.8428(4) 0.65866(14) 0.0142(9) Uani 1 1 d . . . . .
C6 C 0.4189(3) 0.7001(3) 0.73895(15) 0.0137(9) Uani 1 1 d . . . . .
C7 C 0.5099(3) 0.6312(4) 0.57112(15) 0.0176(9) Uani 1 1 d . . . . .
C8 C 0.5489(3) 0.8577(4) 0.60113(14) 0.0144(9) Uani 1 1 d . . . . .
C9 C 0.6776(3) 0.7073(4) 0.59467(14) 0.0149(9) Uani 1 1 d . . . . .
C10 C 0.6140(3) 0.9679(3) 0.69325(14) 0.0137(9) Uani 1 1 d . . . . .
C11 C 0.7435(3) 0.8206(3) 0.68547(14) 0.0124(8) Uani 1 1 d . . . . .
C12 C 0.6803(3) 0.8228(3) 0.76977(15) 0.0149(9) Uani 1 1 d . . . . .
O1 O 0.81423(19) 0.5789(3) 0.69925(13) 0.0275(8) Uani 1 1 d . . . . .
O2 O 0.5993(2) 0.3211(2) 0.70476(12) 0.0248(8) Uani 1 1 d . . . . .
O3 O 0.6621(2) 0.5847(3) 0.81027(11) 0.0316(8) Uani 1 1 d . . . . .
O4 O 0.3583(2) 0.5500(3) 0.62213(12) 0.0363(9) Uani 1 1 d . . . . .
O5 O 0.38431(19) 0.9227(3) 0.64366(11) 0.0232(7) Uani 1 1 d . . . . .
O6 O 0.3863(2) 0.6928(3) 0.76970(11) 0.0254(8) Uani 1 1 d . . . . .
O7 O 0.4703(2) 0.5896(3) 0.53958(12) 0.0297(8) Uani 1 1 d . . . . .
O8 O 0.53100(19) 0.9464(3) 0.58644(11) 0.0199(7) Uani 1 1 d . . . . .
O9 O 0.7359(2) 0.7058(3) 0.57794(11) 0.0269(8) Uani 1 1 d . . . . .
O10 O 0.6001(2) 1.0616(3) 0.68689(11) 0.0268(8) Uani 1 1 d . . . . .
O11 O 0.80761(19) 0.8305(3) 0.67487(11) 0.0217(7) Uani 1 1 d . . . . .
O12 O 0.7072(2) 0.8273(3) 0.80855(11) 0.0262(8) Uani 1 1 d . . . . .
Ru5 Ru 0.26774(2) 0.24388(3) 0.55822(2) 0.00886(7) Uani 1 1 d . . . . .
H4 H 0.244(2) 0.106(3) 0.5742(14) 0.011 Uiso 1 1 d . U . . .
Ru6 Ru 0.15279(2) 0.09596(3) 0.59619(2) 0.00930(7) Uani 1 1 d . . . . .
H5 H 0.094(3) 0.103(3) 0.5394(14) 0.011 Uiso 1 1 d . U . . .
Ru7 Ru 0.08971(2) 0.23737(3) 0.51488(2) 0.00985(7) Uani 1 1 d . . . . .
H6 H 0.192(3) 0.217(3) 0.5046(15) 0.012 Uiso 1 1 d . U . . .
Ru8 Ru 0.14278(2) 0.32993(3) 0.60216(2) 0.00986(7) Uani 1 1 d . . . . .
C21 C 0.2809(3) 0.3932(4) 0.53769(14) 0.0150(9) Uani 1 1 d . . . . .
C22 C 0.3409(3) 0.2665(3) 0.61570(14) 0.0132(9) Uani 1 1 d . . . . .
C23 C 0.3475(3) 0.1745(4) 0.52594(15) 0.0160(9) Uani 1 1 d . . . . .
C24 C 0.2201(3) 0.0938(3) 0.65629(14) 0.0129(9) Uani 1 1 d . . . . .
C25 C 0.1571(3) -0.0614(4) 0.57995(15) 0.0166(9) Uani 1 1 d . . . . .
C26 C 0.0515(3) 0.0937(3) 0.62028(15) 0.0155(9) Uani 1 1 d . . . . .
C27 C 0.0656(3) 0.1575(4) 0.45680(15) 0.0165(9) Uani 1 1 d . . . . .
C28 C -0.0219(3) 0.2501(4) 0.52581(15) 0.0167(9) Uani 1 1 d . . . . .
C29 C 0.0868(3) 0.3862(4) 0.49021(15) 0.0158(9) Uani 1 1 d . . . . .
C30 C 0.0377(3) 0.3376(4) 0.62132(15) 0.0164(9) Uani 1 1 d . . . . .
C31 C 0.1437(3) 0.4826(4) 0.58316(14) 0.0176(9) Uani 1 1 d . . . . .
C32 C 0.2063(3) 0.3554(3) 0.66207(15) 0.0140(9) Uani 1 1 d . . . . .
O21 O 0.2892(2) 0.4809(3) 0.52324(11) 0.0260(8) Uani 1 1 d . . . . .
O22 O 0.3876(2) 0.2786(3) 0.64942(11) 0.0236(7) Uani 1 1 d . . . . .
O23 O 0.39811(19) 0.1384(3) 0.50765(11) 0.0246(7) Uani 1 1 d . . . . .
O24 O 0.2620(2) 0.0891(3) 0.69186(11) 0.0222(7) Uani 1 1 d . . . . .
O25 O 0.1571(2) -0.1541(3) 0.57033(11) 0.0235(7) Uani 1 1 d . . . . .
O26 O -0.0082(2) 0.0885(3) 0.63561(12) 0.0272(8) Uani 1 1 d . . . . .
O27 O 0.0503(2) 0.1152(3) 0.42166(11) 0.0256(8) Uani 1 1 d . . . . .
O28 O -0.08954(19) 0.2562(3) 0.53110(12) 0.0267(8) Uani 1 1 d . . . . .
O29 O 0.0841(2) 0.4738(3) 0.47417(11) 0.0230(7) Uani 1 1 d . . . . .
O30 O -0.02372(19) 0.3463(3) 0.63497(12) 0.0270(8) Uani 1 1 d . . . . .
O31 O 0.1426(2) 0.5768(3) 0.57417(12) 0.0306(8) Uani 1 1 d . . . . .
O32 O 0.2413(2) 0.3768(3) 0.69847(11) 0.0236(7) Uani 1 1 d . . . . .
N1 N 0.3186(2) 0.7875(3) 0.44137(12) 0.0130(7) Uani 1 1 d . . . . .
C101 C 0.3719(3) 0.7763(4) 0.40380(15) 0.0209(10) Uani 1 1 d . . . . .
H10A H 0.3347 0.7532 0.3746 0.025 Uiso 1 1 calc R U . . .
H10B H 0.3954 0.8516 0.3986 0.025 Uiso 1 1 calc R U . . .
C102 C 0.4433(3) 0.6932(4) 0.41439(17) 0.0255(11) Uani 1 1 d . . . . .
H10C H 0.4788 0.7123 0.4442 0.038 Uiso 1 1 calc R U . . .
H10D H 0.4771 0.6965 0.3900 0.038 Uiso 1 1 calc R U . . .
H10E H 0.4207 0.6166 0.4159 0.038 Uiso 1 1 calc R U . . .
C103 C 0.3720(3) 0.8446(4) 0.48291(15) 0.0189(9) Uani 1 1 d . . . . .
H10F H 0.4214 0.7960 0.4944 0.023 Uiso 1 1 calc R U . . .
H10G H 0.3933 0.9171 0.4727 0.023 Uiso 1 1 calc R U . . .
C104 C 0.3269(3) 0.8684(4) 0.52256(16) 0.0253(11) Uani 1 1 d . . . . .
H10H H 0.2767 0.9143 0.5114 0.038 Uiso 1 1 calc R U . . .
H10I H 0.3646 0.9096 0.5470 0.038 Uiso 1 1 calc R U . . .
H10J H 0.3101 0.7967 0.5350 0.038 Uiso 1 1 calc R U . . .
C105 C 0.2410(3) 0.8581(4) 0.42212(16) 0.0199(10) Uani 1 1 d . . . . .
H10K H 0.2119 0.8227 0.3930 0.024 Uiso 1 1 calc R U . . .
H10L H 0.2021 0.8551 0.4444 0.024 Uiso 1 1 calc R U . . .
C106 C 0.2575(3) 0.9804(4) 0.41254(17) 0.0246(11) Uani 1 1 d . . . . .
H10M H 0.2822 1.0184 0.4416 0.037 Uiso 1 1 calc R U . . .
H10N H 0.2043 1.0176 0.3990 0.037 Uiso 1 1 calc R U . . .
H10O H 0.2966 0.9851 0.3908 0.037 Uiso 1 1 calc R U . . .
C107 C 0.2904(3) 0.6730(4) 0.45576(15) 0.0179(9) Uani 1 1 d . . . . .
H10P H 0.2533 0.6848 0.4786 0.022 Uiso 1 1 calc R U . . .
H10Q H 0.3406 0.6309 0.4716 0.022 Uiso 1 1 calc R U . . .
C108 C 0.2440(3) 0.6000(4) 0.41687(15) 0.0193(10) Uani 1 1 d . . . . .
H10R H 0.1934 0.6398 0.4013 0.029 Uiso 1 1 calc R U . . .
H10S H 0.2279 0.5284 0.4296 0.029 Uiso 1 1 calc R U . . .
H10T H 0.2808 0.5847 0.3946 0.029 Uiso 1 1 calc R U . . .
N2 N 0.0679(2) 0.7061(3) 0.69691(11) 0.0088(7) Uani 1 1 d . . . . .
C201 C 0.1211(3) 0.7577(4) 0.66477(14) 0.0142(9) Uani 1 1 d . . . . .
H20A H 0.1105 0.7151 0.6353 0.017 Uiso 1 1 calc R U . . .
H20B H 0.1020 0.8365 0.6578 0.017 Uiso 1 1 calc R U . . .
C202 C 0.2147(3) 0.7592(4) 0.68311(17) 0.0252(11) Uani 1 1 d . . . . .
H20C H 0.2261 0.7985 0.7130 0.038 Uiso 1 1 calc R U . . .
H20D H 0.2433 0.7987 0.6611 0.038 Uiso 1 1 calc R U . . .
H20E H 0.2357 0.6812 0.6871 0.038 Uiso 1 1 calc R U . . .
C203 C 0.0811(3) 0.7691(3) 0.74290(14) 0.0136(9) Uani 1 1 d . . . . .
H20F H 0.1385 0.7523 0.7601 0.016 Uiso 1 1 calc R U . . .
H20G H 0.0405 0.7394 0.7614 0.016 Uiso 1 1 calc R U . . .
C204 C 0.0706(3) 0.8972(4) 0.73895(16) 0.0209(10) Uani 1 1 d . . . . .
H20H H 0.1139 0.9287 0.7233 0.031 Uiso 1 1 calc R U . . .
H20I H 0.0764 0.9302 0.7700 0.031 Uiso 1 1 calc R U . . .
H20J H 0.0147 0.9151 0.7210 0.031 Uiso 1 1 calc R U . . .
C205 C -0.0240(2) 0.7161(4) 0.67426(14) 0.0128(9) Uani 1 1 d . . . . .
H20K H -0.0590 0.6985 0.6977 0.015 Uiso 1 1 calc R U . . .
H20L H -0.0355 0.7956 0.6644 0.015 Uiso 1 1 calc R U . . .
C206 C -0.0511(3) 0.6399(4) 0.63288(15) 0.0184(9) Uani 1 1 d . . . . .
H20M H -0.0131 0.6506 0.6108 0.028 Uiso 1 1 calc R U . . .
H20N H -0.1088 0.6590 0.6179 0.028 Uiso 1 1 calc R U . . .
H20O H -0.0488 0.5608 0.6431 0.028 Uiso 1 1 calc R U . . .
C207 C 0.0939(3) 0.5837(3) 0.70587(15) 0.0155(9) Uani 1 1 d . . . . .
H20P H 0.0889 0.5444 0.6757 0.019 Uiso 1 1 calc R U . . .
H20Q H 0.1540 0.5817 0.7211 0.019 Uiso 1 1 calc R U . . .
C208 C 0.0430(3) 0.5193(4) 0.73570(16) 0.0215(10) Uani 1 1 d . . . . .
H20R H 0.0512 0.5536 0.7666 0.032 Uiso 1 1 calc R U . . .
H20S H 0.0617 0.4402 0.7384 0.032 Uiso 1 1 calc R U . . .
H20T H -0.0168 0.5222 0.7214 0.032 Uiso 1 1 calc R U . . .

loop_
_atom_site_aniso_label
_atom_site_aniso_U_11
_atom_site_aniso_U_22
_atom_site_aniso_U_33
_atom_site_aniso_U_23
_atom_site_aniso_U_13
_atom_site_aniso_U_12
Ru1 0.00945(16) 0.00568(15) 0.00996(16) 0.00092(12) 0.00177(13) 0.00051(12)
Ru2 0.00724(15) 0.00833(16) 0.00929(16) -0.00064(12) 0.00162(12) -0.00025(12)
Ru3 0.01021(16) 0.00895(16) 0.00793(16) 0.00044(12) 0.00179(13) 0.00020(12)
Ru4 0.00910(16) 0.00515(15) 0.01026(16) -0.00018(12) 0.00121(13) -0.00081(12)
C1 0.019(2) 0.006(2) 0.020(2) 0.0079(17) 0.0024(18) 0.0034(17)
C2 0.016(2) 0.019(2) 0.009(2) 0.0013(17) 0.0032(17) 0.0023(18)
C3 0.024(2) 0.010(2) 0.012(2) 0.0005(17) 0.0014(18) -0.0004(18)
C4 0.018(2) 0.021(2) 0.014(2) -0.0006(18) 0.0023(19) -0.0004(19)
C5 0.012(2) 0.017(2) 0.014(2) -0.0022(18) 0.0043(17) -0.0036(18)
C6 0.012(2) 0.010(2) 0.018(2) 0.0022(17) -0.0018(18) -0.0006(16)
C7 0.019(2) 0.018(2) 0.016(2) 0.0015(18) 0.0031(19) 0.0008(18)
C8 0.012(2) 0.017(2) 0.014(2) -0.0015(18) 0.0032(17) -0.0033(17)
C9 0.020(2) 0.018(2) 0.007(2) 0.0029(16) 0.0014(17) 0.0001(18)
C10 0.022(2) 0.007(2) 0.013(2) -0.0008(16) 0.0067(18) -0.0004(17)
C11 0.015(2) 0.006(2) 0.016(2) 0.0036(16) 0.0005(17) -0.0017(16)
C12 0.016(2) 0.007(2) 0.021(3) -0.0025(17) 0.0012(19) -0.0040(16)
O1 0.0136(17) 0.0213(18) 0.049(2) 0.0121(16) 0.0096(16) 0.0005(13)
O2 0.035(2) 0.0066(17) 0.034(2) -0.0016(13) 0.0098(16) -0.0046(14)
O3 0.059(3) 0.0188(18) 0.0153(19) 0.0023(14) 0.0030(17) 0.0016(16)
O4 0.036(2) 0.041(2) 0.030(2) -0.0139(17) -0.0004(17) -0.0191(18)
O5 0.0246(18) 0.0220(18) 0.0239(18) 0.0078(14) 0.0067(14) 0.0114(14)
O6 0.0264(18) 0.034(2) 0.0178(17) 0.0052(15) 0.0104(15) 0.0013(15)
O7 0.033(2) 0.030(2) 0.0215(19) -0.0091(15) -0.0060(16) -0.0030(16)
O8 0.0213(17) 0.0153(17) 0.0228(17) 0.0067(13) 0.0034(14) 0.0018(13)
O9 0.0192(17) 0.038(2) 0.0260(19) 0.0055(15) 0.0111(15) 0.0066(15)
O10 0.042(2) 0.0117(17) 0.0283(19) 0.0007(14) 0.0094(16) 0.0045(14)
O11 0.0161(16) 0.0154(16) 0.035(2) 0.0029(14) 0.0090(15) 0.0009(13)
O12 0.037(2) 0.0227(18) 0.0154(18) 0.0015(14) -0.0044(15) -0.0108(15)
Ru5 0.00929(16) 0.00985(16) 0.00745(16) -0.00012(12) 0.00161(12) -0.00220(12)
Ru6 0.01203(16) 0.00747(16) 0.00897(16) 0.00029(12) 0.00344(13) -0.00189(12)
Ru7 0.01022(16) 0.01027(16) 0.00859(16) -0.00056(12) 0.00054(13) -0.00195(12)
Ru8 0.01229(16) 0.00806(16) 0.00913(16) -0.00167(12) 0.00170(13) -0.00013(12)
C21 0.012(2) 0.017(2) 0.014(2) 0.0012(18) -0.0039(17) -0.0061(17)
C22 0.016(2) 0.014(2) 0.010(2) -0.0004(16) 0.0032(18) -0.0015(17)
C23 0.018(2) 0.015(2) 0.015(2) -0.0007(17) 0.0007(19) -0.0072(18)
C24 0.017(2) 0.012(2) 0.011(2) 0.0002(16) 0.0044(18) -0.0041(17)
C25 0.018(2) 0.016(2) 0.016(2) 0.0007(18) 0.0064(18) -0.0015(18)
C26 0.021(2) 0.010(2) 0.017(2) -0.0006(17) 0.0060(19) -0.0025(17)
C27 0.013(2) 0.017(2) 0.019(2) 0.0024(19) 0.0018(18) -0.0017(17)
C28 0.018(2) 0.017(2) 0.014(2) -0.0003(18) 0.0013(18) -0.0008(18)
C29 0.017(2) 0.017(2) 0.013(2) -0.0031(18) 0.0019(18) -0.0012(18)
C30 0.019(2) 0.012(2) 0.018(2) -0.0032(17) 0.0037(19) 0.0035(17)
C31 0.031(3) 0.012(2) 0.010(2) -0.0034(17) 0.0042(19) 0.0011(19)
C32 0.016(2) 0.011(2) 0.017(2) 0.0030(17) 0.0072(19) 0.0061(17)
O21 0.0321(19) 0.0208(18) 0.0225(18) 0.0065(14) -0.0016(15) -0.0108(15)
O22 0.0193(17) 0.036(2) 0.0146(17) -0.0017(14) 0.0006(14) -0.0035(14)
O23 0.0219(17) 0.0311(19) 0.0237(18) -0.0080(15) 0.0121(15) 0.0007(14)
O24 0.0267(18) 0.0252(18) 0.0130(17) 0.0019(13) -0.0004(15) 0.0017(14)
O25 0.038(2) 0.0120(17) 0.0244(18) -0.0027(14) 0.0149(15) -0.0017(14)
O26 0.0259(18) 0.0253(19) 0.035(2) -0.0092(15) 0.0177(16) -0.0093(14)
O27 0.035(2) 0.0266(18) 0.0133(17) -0.0084(14) 0.0004(15) -0.0079(15)
O28 0.0136(17) 0.035(2) 0.033(2) -0.0015(16) 0.0078(15) -0.0028(14)
O29 0.0328(19) 0.0160(17) 0.0182(17) 0.0037(14) -0.0005(14) -0.0016(14)
O30 0.0175(17) 0.0250(18) 0.041(2) -0.0078(16) 0.0123(16) 0.0022(14)
O31 0.055(2) 0.0126(18) 0.0252(19) -0.0017(14) 0.0106(17) -0.0002(16)
O32 0.0279(18) 0.0262(18) 0.0141(17) -0.0054(14) -0.0023(14) 0.0055(14)
N1 0.0114(17) 0.0146(18) 0.0124(18) 0.0013(14) 0.0006(14) -0.0026(14)
C101 0.024(2) 0.025(3) 0.016(2) 0.0000(19) 0.0100(19) -0.0034(19)
C102 0.020(2) 0.032(3) 0.026(3) -0.009(2) 0.011(2) -0.005(2)
C103 0.019(2) 0.020(2) 0.016(2) 0.0033(18) 0.0001(19) -0.0009(19)
C104 0.026(3) 0.034(3) 0.017(2) -0.006(2) 0.006(2) -0.003(2)
C105 0.019(2) 0.020(2) 0.019(2) 0.0056(19) -0.0008(19) -0.0014(19)
C106 0.026(3) 0.017(2) 0.029(3) 0.003(2) -0.001(2) 0.002(2)
C107 0.016(2) 0.017(2) 0.020(2) 0.0066(18) 0.0017(19) 0.0003(18)
C108 0.019(2) 0.017(2) 0.021(2) 0.0036(19) 0.0007(19) -0.0055(18)
N2 0.0090(16) 0.0109(17) 0.0065(16) 0.0015(13) 0.0017(13) 0.0038(13)
C201 0.014(2) 0.017(2) 0.012(2) 0.0002(17) 0.0055(17) -0.0011(17)
C202 0.014(2) 0.037(3) 0.025(3) 0.007(2) 0.006(2) -0.003(2)
C203 0.017(2) 0.015(2) 0.009(2) -0.0017(16) 0.0019(17) 0.0016(17)
C204 0.023(2) 0.015(2) 0.023(2) -0.0064(19) 0.001(2) 0.0040(19)
C205 0.0082(19) 0.015(2) 0.015(2) 0.0043(17) 0.0025(17) 0.0007(16)
C206 0.014(2) 0.022(2) 0.015(2) 0.0001(18) -0.0056(18) -0.0009(18)
C207 0.018(2) 0.013(2) 0.014(2) 0.0016(17) 0.0018(18) 0.0061(17)
C208 0.029(3) 0.016(2) 0.019(2) 0.0058(19) 0.003(2) 0.0003(19)

loop_
_atom_type_symbol
_atom_type_description
_atom_type_scat_dispersion_real
_atom_type_scat_dispersion_imag
_atom_type_scat_source
C C 0.0033 0.0016 'International Tables Vol C Tables 4.2.6.8 and 6.1.1.4'
H H 0.0000 0.0000 'International Tables Vol C Tables 4.2.6.8 and 6.1.1.4'
N N 0.0061 0.0033 'International Tables Vol C Tables 4.2.6.8 and 6.1.1.4'
O O 0.0106 0.0060 'International Tables Vol C Tables 4.2.6.8 and 6.1.1.4'
Ru Ru -1.2594 0.8363 'International Tables Vol C Tables 4.2.6.8 and 6.1.1.4'

loop_
_geom_angle_atom_site_label_1
_geom_angle_atom_site_label_2
_geom_angle_atom_site_label_3
_geom_angle
_geom_angle_site_symmetry_1
_geom_angle_site_symmetry_3
_geom_angle_publ_flag
C1 Ru1 C3 93.63(19) . . ?
C1 Ru1 C2 99.61(17) . . ?
C3 Ru1 C2 94.40(17) . . ?
C1 Ru1 Ru4 85.88(12) . . ?
C3 Ru1 Ru4 87.66(12) . . ?
C2 Ru1 Ru4 173.99(13) . . ?
C1 Ru1 Ru3 93.82(12) . . ?
C3 Ru1 Ru3 143.99(12) . . ?
C2 Ru1 Ru3 118.90(12) . . ?
Ru4 Ru1 Ru3 57.858(11) . . ?
C1 Ru1 Ru2 143.46(12) . . ?
C3 Ru1 Ru2 99.18(13) . . ?
C2 Ru1 Ru2 113.23(12) . . ?
Ru4 Ru1 Ru2 60.819(11) . . ?
Ru3 Ru1 Ru2 56.913(10) . . ?
C1 Ru1 H1 177.0(14) . . ?
C3 Ru1 H1 86.4(14) . . ?
C2 Ru1 H1 83.3(14) . . ?
Ru4 Ru1 H1 91.1(14) . . ?
Ru3 Ru1 H1 84.5(14) . . ?
Ru2 Ru1 H1 33.8(14) . . ?
C1 Ru1 H3 91.3(13) . . ?
C3 Ru1 H3 175.1(13) . . ?
C2 Ru1 H3 85.0(14) . . ?
Ru4 Ru1 H3 92.4(14) . . ?
Ru3 Ru1 H3 35.0(14) . . ?
Ru2 Ru1 H3 76.6(13) . . ?
H1 Ru1 H3 88.7(19) . . ?
C4 Ru2 C5 93.91(19) . . ?
C4 Ru2 C6 99.57(18) . . ?
C5 Ru2 C6 98.46(17) . . ?
C4 Ru2 Ru3 86.46(13) . . ?
C5 Ru2 Ru3 90.72(12) . . ?
C6 Ru2 Ru3 168.60(12) . . ?
C4 Ru2 Ru4 143.44(13) . . ?
C5 Ru2 Ru4 94.62(12) . . ?
C6 Ru2 Ru4 114.16(12) . . ?
Ru3 Ru2 Ru4 57.970(11) . . ?
C4 Ru2 Ru1 100.49(13) . . ?
C5 Ru2 Ru1 147.02(12) . . ?
C6 Ru2 Ru1 108.05(12) . . ?
Ru3 Ru2 Ru1 61.081(11) . . ?
Ru4 Ru2 Ru1 56.948(11) . . ?
C4 Ru2 H1 83.8(13) . . ?
C5 Ru2 H1 176.9(13) . . ?
C6 Ru2 H1 84.0(13) . . ?
Ru3 Ru2 H1 87.1(13) . . ?
Ru4 Ru2 H1 86.0(13) . . ?
Ru1 Ru2 H1 32.3(13) . . ?
C4 Ru2 H2 176.6(13) . . ?
C5 Ru2 H2 88.5(13) . . ?
C6 Ru2 H2 82.4(13) . . ?
Ru3 Ru2 H2 91.1(13) . . ?
Ru4 Ru2 H2 33.7(13) . . ?
Ru1 Ru2 H2 76.2(13) . . ?
H1 Ru2 H2 93.7(19) . . ?
C8 Ru3 C9 94.25(18) . . ?
C8 Ru3 C7 97.65(18) . . ?
C9 Ru3 C7 95.46(18) . . ?
C8 Ru3 Ru4 84.03(13) . . ?
C9 Ru3 Ru4 100.87(13) . . ?
C7 Ru3 Ru4 163.43(13) . . ?
C8 Ru3 Ru2 93.07(12) . . ?
C9 Ru3 Ru2 161.48(13) . . ?
C7 Ru3 Ru2 100.39(13) . . ?
Ru4 Ru3 Ru2 63.037(11) . . ?
C8 Ru3 Ru1 141.20(13) . . ?
C9 Ru3 Ru1 102.53(13) . . ?
C7 Ru3 Ru1 114.95(13) . . ?
Ru4 Ru3 Ru1 58.717(11) . . ?
Ru2 Ru3 Ru1 62.006(11) . . ?
C8 Ru3 H3 172.9(13) . . ?
C9 Ru3 H3 92.1(12) . . ?
C7 Ru3 H3 85.0(13) . . ?
Ru4 Ru3 H3 91.6(13) . . ?
Ru2 Ru3 H3 79.9(13) . . ?
Ru1 Ru3 H3 33.3(13) . . ?
C11 Ru4 C10 93.83(17) . . ?
C11 Ru4 C12 97.77(18) . . ?
C10 Ru4 C12 98.24(18) . . ?
C11 Ru4 Ru3 86.30(13) . . ?
C10 Ru4 Ru3 103.57(13) . . ?
C12 Ru4 Ru3 157.51(12) . . ?
C11 Ru4 Ru1 96.17(12) . . ?
C10 Ru4 Ru1 162.91(13) . . ?
C12 Ru4 Ru1 94.11(12) . . ?
Ru3 Ru4 Ru1 63.424(12) . . ?
C11 Ru4 Ru2 144.22(13) . . ?
C10 Ru4 Ru2 102.04(13) . . ?
C12 Ru4 Ru2 111.17(12) . . ?
Ru3 Ru4 Ru2 58.993(11) . . ?
Ru1 Ru4 Ru2 62.233(11) . . ?
C11 Ru4 H2 177.4(14) . . ?
C10 Ru4 H2 88.8(13) . . ?
C12 Ru4 H2 82.0(14) . . ?
Ru3 Ru4 H2 92.9(14) . . ?
Ru1 Ru4 H2 81.2(14) . . ?
Ru2 Ru4 H2 34.5(14) . . ?
O1 C1 Ru1 179.1(4) . . ?
O2 C2 Ru1 175.4(4) . . ?
O3 C3 Ru1 177.8(4) . . ?
O4 C4 Ru2 176.8(4) . . ?
O5 C5 Ru2 177.8(4) . . ?
O6 C6 Ru2 178.8(4) . . ?
O7 C7 Ru3 175.6(4) . . ?
O8 C8 Ru3 176.0(4) . . ?
O9 C9 Ru3 178.5(4) . . ?
O10 C10 Ru4 178.7(4) . . ?
O11 C11 Ru4 176.5(4) . . ?
O12 C12 Ru4 178.0(4) . . ?
C21 Ru5 C22 93.72(18) . . ?
C21 Ru5 C23 96.59(18) . . ?
C22 Ru5 C23 97.84(18) . . ?
C21 Ru5 Ru8 86.67(13) . . ?
C22 Ru5 Ru8 85.45(12) . . ?
C23 Ru5 Ru8 175.19(12) . . ?
C21 Ru5 Ru6 142.98(13) . . ?
C22 Ru5 Ru6 94.54(12) . . ?
C23 Ru5 Ru6 117.84(12) . . ?
Ru8 Ru5 Ru6 58.180(11) . . ?
C21 Ru5 Ru7 92.61(12) . . ?
C22 Ru5 Ru7 142.52(12) . . ?
C23 Ru5 Ru7 118.04(13) . . ?
Ru8 Ru5 Ru7 58.101(11) . . ?
Ru6 Ru5 Ru7 60.398(11) . . ?
C21 Ru5 H4 173.6(13) . . ?
C22 Ru5 H4 91.4(13) . . ?
C23 Ru5 H4 86.5(13) . . ?
Ru8 Ru5 H4 89.9(13) . . ?
Ru6 Ru5 H4 32.4(13) . . ?
Ru7 Ru5 H4 81.0(13) . . ?
C21 Ru5 H6 89.2(13) . . ?
C22 Ru5 H6 176.1(13) . . ?
C23 Ru5 H6 84.4(13) . . ?
Ru8 Ru5 H6 92.1(13) . . ?
Ru6 Ru5 H6 81.6(13) . . ?
Ru7 Ru5 H6 34.5(13) . . ?
H4 Ru5 H6 85.5(18) . . ?
C24 Ru6 C26 92.10(18) . . ?
C24 Ru6 C25 100.23(18) . . ?
C26 Ru6 C25 98.75(17) . . ?
C24 Ru6 Ru8 89.11(12) . . ?
C26 Ru6 Ru8 85.77(12) . . ?
C25 Ru6 Ru8 169.41(13) . . ?
C24 Ru6 Ru5 93.97(12) . . ?
C26 Ru6 Ru5 143.56(13) . . ?
C25 Ru6 Ru5 115.36(12) . . ?
Ru8 Ru6 Ru5 58.475(11) . . ?
C24 Ru6 Ru7 144.90(12) . . ?
C26 Ru6 Ru7 96.84(13) . . ?
C25 Ru6 Ru7 111.74(13) . . ?
Ru8 Ru6 Ru7 57.995(11) . . ?
Ru5 Ru6 Ru7 59.847(11) . . ?
C24 Ru6 H4 88.3(14) . . ?
C26 Ru6 H4 176.8(14) . . ?
C25 Ru6 H4 84.3(14) . . ?
Ru8 Ru6 H4 91.0(14) . . ?
Ru5 Ru6 H4 33.2(14) . . ?
Ru7 Ru6 H4 81.1(14) . . ?
C24 Ru6 H5 177.2(13) . . ?
C26 Ru6 H5 90.2(13) . . ?
C25 Ru6 H5 81.1(13) . . ?
Ru8 Ru6 H5 89.3(13) . . ?
Ru5 Ru6 H5 83.2(13) . . ?
Ru7 Ru6 H5 32.9(13) . . ?
H4 Ru6 H5 89.4(19) . . ?
C28 Ru7 C29 92.01(18) . . ?
C28 Ru7 C27 98.48(18) . . ?
C29 Ru7 C27 97.38(18) . . ?
C28 Ru7 Ru8 87.23(13) . . ?
C29 Ru7 Ru8 88.27(13) . . ?
C27 Ru7 Ru8 171.79(13) . . ?
C28 Ru7 Ru5 144.51(13) . . ?
C29 Ru7 Ru5 95.42(13) . . ?
C27 Ru7 Ru5 114.80(12) . . ?
Ru8 Ru7 Ru5 58.462(11) . . ?
C28 Ru7 Ru6 95.94(13) . . ?
C29 Ru7 Ru6 144.79(13) . . ?
C27 Ru7 Ru6 115.14(13) . . ?
Ru8 Ru7 Ru6 58.061(11) . . ?
Ru5 Ru7 Ru6 59.755(11) . . ?
C28 Ru7 H5 88.1(13) . . ?
C29 Ru7 H5 178.1(14) . . ?
C27 Ru7 H5 84.5(14) . . ?
Ru8 Ru7 H5 89.8(14) . . ?
Ru5 Ru7 H5 83.4(13) . . ?
Ru6 Ru7 H5 33.3(14) . . ?
C28 Ru7 H6 176.5(14) . . ?
C29 Ru7 H6 91.1(14) . . ?
C27 Ru7 H6 79.7(14) . . ?
Ru8 Ru7 H6 94.3(14) . . ?
Ru5 Ru7 H6 36.4(14) . . ?
Ru6 Ru7 H6 82.3(14) . . ?
H5 Ru7 H6 88.8(19) . . ?
C30 Ru8 C31 95.68(19) . . ?
C30 Ru8 C32 94.39(18) . . ?
C31 Ru8 C32 95.20(18) . . ?
C30 Ru8 Ru7 98.91(13) . . ?
C31 Ru8 Ru7 96.94(13) . . ?
C32 Ru8 Ru7 160.98(12) . . ?
C30 Ru8 Ru6 97.64(13) . . ?
C31 Ru8 Ru6 158.16(12) . . ?
C32 Ru8 Ru6 100.94(12) . . ?
Ru7 Ru8 Ru6 63.943(12) . . ?
C30 Ru8 Ru5 157.86(13) . . ?
C31 Ru8 Ru5 99.52(13) . . ?
C32 Ru8 Ru5 100.12(12) . . ?
Ru7 Ru8 Ru5 63.437(12) . . ?
Ru6 Ru8 Ru5 63.346(11) . . ?
O21 C21 Ru5 176.6(4) . . ?
O22 C22 Ru5 177.1(4) . . ?
O23 C23 Ru5 175.9(4) . . ?
O24 C24 Ru6 177.4(4) . . ?
O25 C25 Ru6 178.0(4) . . ?
O26 C26 Ru6 177.4(4) . . ?
O27 C27 Ru7 176.8(4) . . ?
O28 C28 Ru7 177.9(4) . . ?
O29 C29 Ru7 177.9(4) . . ?
O30 C30 Ru8 176.0(4) . . ?
O31 C31 Ru8 175.7(4) . . ?
O32 C32 Ru8 175.5(4) . . ?
C107 N1 C103 109.2(3) . . ?
C107 N1 C105 108.8(3) . . ?
C103 N1 C105 111.1(3) . . ?
C107 N1 C101 111.4(3) . . ?
C103 N1 C101 107.9(3) . . ?
C105 N1 C101 108.4(3) . . ?
C102 C101 N1 114.9(4) . . ?
C102 C101 H10A 108.5 . . ?
N1 C101 H10A 108.5 . . ?
C102 C101 H10B 108.5 . . ?
N1 C101 H10B 108.5 . . ?
H10A C101 H10B 107.5 . . ?
C101 C102 H10C 109.5 . . ?
C101 C102 H10D 109.5 . . ?
H10C C102 H10D 109.5 . . ?
C101 C102 H10E 109.5 . . ?
H10C C102 H10E 109.5 . . ?
H10D C102 H10E 109.5 . . ?
C104 C103 N1 114.8(4) . . ?
C104 C103 H10F 108.6 . . ?
N1 C103 H10F 108.6 . . ?
C104 C103 H10G 108.6 . . ?
N1 C103 H10G 108.6 . . ?
H10F C103 H10G 107.5 . . ?
C103 C104 H10H 109.5 . . ?
C103 C104 H10I 109.5 . . ?
H10H C104 H10I 109.5 . . ?
C103 C104 H10J 109.5 . . ?
H10H C104 H10J 109.5 . . ?
H10I C104 H10J 109.5 . . ?
C106 C105 N1 115.6(4) . . ?
C106 C105 H10K 108.4 . . ?
N1 C105 H10K 108.4 . . ?
C106 C105 H10L 108.4 . . ?
N1 C105 H10L 108.4 . . ?
H10K C105 H10L 107.4 . . ?
C105 C106 H10M 109.5 . . ?
C105 C106 H10N 109.5 . . ?
H10M C106 H10N 109.5 . . ?
C105 C106 H10O 109.5 . . ?
H10M C106 H10O 109.5 . . ?
H10N C106 H10O 109.5 . . ?
N1 C107 C108 115.5(3) . . ?
N1 C107 H10P 108.4 . . ?
C108 C107 H10P 108.4 . . ?
N1 C107 H10Q 108.4 . . ?
C108 C107 H10Q 108.4 . . ?
H10P C107 H10Q 107.5 . . ?
C107 C108 H10R 109.5 . . ?
C107 C108 H10S 109.5 . . ?
H10R C108 H10S 109.5 . . ?
C107 C108 H10T 109.5 . . ?
H10R C108 H10T 109.5 . . ?
H10S C108 H10T 109.5 . . ?
C205 N2 C207 111.6(3) . . ?
C205 N2 C201 108.5(3) . . ?
C207 N2 C201 108.7(3) . . ?
C205 N2 C203 108.4(3) . . ?
C207 N2 C203 108.9(3) . . ?
C201 N2 C203 110.8(3) . . ?
C202 C201 N2 115.4(3) . . ?
C202 C201 H20A 108.4 . . ?
N2 C201 H20A 108.4 . . ?
C202 C201 H20B 108.4 . . ?
N2 C201 H20B 108.4 . . ?
H20A C201 H20B 107.5 . . ?
C201 C202 H20C 109.5 . . ?
C201 C202 H20D 109.5 . . ?
H20C C202 H20D 109.5 . . ?
C201 C202 H20E 109.5 . . ?
H20C C202 H20E 109.5 . . ?
H20D C202 H20E 109.5 . . ?
N2 C203 C204 114.9(3) . . ?
N2 C203 H20F 108.5 . . ?
C204 C203 H20F 108.5 . . ?
N2 C203 H20G 108.5 . . ?
C204 C203 H20G 108.5 . . ?
H20F C203 H20G 107.5 . . ?
C203 C204 H20H 109.5 . . ?
C203 C204 H20I 109.5 . . ?
H20H C204 H20I 109.5 . . ?
C203 C204 H20J 109.5 . . ?
H20H C204 H20J 109.5 . . ?
H20I C204 H20J 109.5 . . ?
C206 C205 N2 114.9(3) . . ?
C206 C205 H20K 108.5 . . ?
N2 C205 H20K 108.5 . . ?
C206 C205 H20L 108.5 . . ?
N2 C205 H20L 108.5 . . ?
H20K C205 H20L 107.5 . . ?
C205 C206 H20M 109.5 . . ?
C205 C206 H20N 109.5 . . ?
H20M C206 H20N 109.5 . . ?
C205 C206 H20O 109.5 . . ?
H20M C206 H20O 109.5 . . ?
H20N C206 H20O 109.5 . . ?
C208 C207 N2 114.7(3) . . ?
C208 C207 H20P 108.6 . . ?
N2 C207 H20P 108.6 . . ?
C208 C207 H20Q 108.6 . . ?
N2 C207 H20Q 108.6 . . ?
H20P C207 H20Q 107.6 . . ?
C207 C208 H20R 109.5 . . ?
C207 C208 H20S 109.5 . . ?
H20R C208 H20S 109.5 . . ?
C207 C208 H20T 109.5 . . ?
H20R C208 H20T 109.5 . . ?
H20S C208 H20T 109.5 . . ?

loop_
_geom_bond_atom_site_label_1
_geom_bond_atom_site_label_2
_geom_bond_distance
_geom_bond_site_symmetry_2
_geom_bond_publ_flag
Ru1 C1 1.891(4) . ?
Ru1 C3 1.902(4) . ?
Ru1 C2 1.925(4) . ?
Ru1 Ru4 2.7871(5) . ?
Ru1 Ru3 2.9167(5) . ?
Ru1 Ru2 2.9423(4) . ?
Ru1 H1 1.72(4) . ?
Ru1 H3 1.72(4) . ?
Ru2 C4 1.897(5) . ?
Ru2 C5 1.899(4) . ?
Ru2 C6 1.928(4) . ?
Ru2 Ru3 2.7919(4) . ?
Ru2 Ru4 2.9032(5) . ?
Ru2 H1 1.79(4) . ?
Ru2 H2 1.77(4) . ?
Ru3 C8 1.879(4) . ?
Ru3 C9 1.899(4) . ?
Ru3 C7 1.907(5) . ?
Ru3 Ru4 2.7614(5) . ?
Ru3 H3 1.80(4) . ?
Ru4 C11 1.886(4) . ?
Ru4 C10 1.898(4) . ?
Ru4 C12 1.899(4) . ?
Ru4 H2 1.73(4) . ?
C1 O1 1.139(5) . ?
C2 O2 1.134(5) . ?
C3 O3 1.132(5) . ?
C4 O4 1.139(5) . ?
C5 O5 1.136(5) . ?
C6 O6 1.131(5) . ?
C7 O7 1.136(5) . ?
C8 O8 1.149(5) . ?
C9 O9 1.141(5) . ?
C10 O10 1.138(5) . ?
C11 O11 1.142(5) . ?
C12 O12 1.143(5) . ?
Ru5 C21 1.888(4) . ?
Ru5 C22 1.892(4) . ?
Ru5 C23 1.921(4) . ?
Ru5 Ru8 2.7841(4) . ?
Ru5 Ru6 2.9191(4) . ?
Ru5 Ru7 2.9218(5) . ?
Ru5 H4 1.76(4) . ?
Ru5 H6 1.83(4) . ?
Ru6 C24 1.894(4) . ?
Ru6 C26 1.901(4) . ?
Ru6 C25 1.924(4) . ?
Ru6 Ru8 2.7753(5) . ?
Ru6 Ru7 2.9380(5) . ?
Ru6 H4 1.72(4) . ?
Ru6 H5 1.76(4) . ?
Ru7 C28 1.896(4) . ?
Ru7 C29 1.898(4) . ?
Ru7 C27 1.926(5) . ?
Ru7 Ru8 2.7733(5) . ?
Ru7 H5 1.74(4) . ?
Ru7 H6 1.75(4) . ?
Ru8 C30 1.888(4) . ?
Ru8 C31 1.889(4) . ?
Ru8 C32 1.889(5) . ?
C21 O21 1.137(5) . ?
C22 O22 1.137(5) . ?
C23 O23 1.142(5) . ?
C24 O24 1.136(5) . ?
C25 O25 1.130(5) . ?
C26 O26 1.140(5) . ?
C27 O27 1.132(5) . ?
C28 O28 1.135(5) . ?
C29 O29 1.134(5) . ?
C30 O30 1.143(5) . ?
C31 O31 1.142(5) . ?
C32 O32 1.142(5) . ?
N1 C107 1.513(5) . ?
N1 C103 1.516(5) . ?
N1 C105 1.525(5) . ?
N1 C101 1.528(5) . ?
C101 C102 1.502(6) . ?
C101 H10A 0.9900 . ?
C101 H10B 0.9900 . ?
C102 H10C 0.9800 . ?
C102 H10D 0.9800 . ?
C102 H10E 0.9800 . ?
C103 C104 1.512(6) . ?
C103 H10F 0.9900 . ?
C103 H10G 0.9900 . ?
C104 H10H 0.9800 . ?
C104 H10I 0.9800 . ?
C104 H10J 0.9800 . ?
C105 C106 1.505(6) . ?
C105 H10K 0.9900 . ?
C105 H10L 0.9900 . ?
C106 H10M 0.9800 . ?
C106 H10N 0.9800 . ?
C106 H10O 0.9800 . ?
C107 C108 1.513(6) . ?
C107 H10P 0.9900 . ?
C107 H10Q 0.9900 . ?
C108 H10R 0.9800 . ?
C108 H10S 0.9800 . ?
C108 H10T 0.9800 . ?
N2 C205 1.514(5) . ?
N2 C207 1.514(5) . ?
N2 C201 1.518(5) . ?
N2 C203 1.523(5) . ?
C201 C202 1.509(6) . ?
C201 H20A 0.9900 . ?
C201 H20B 0.9900 . ?
C202 H20C 0.9800 . ?
C202 H20D 0.9800 . ?
C202 H20E 0.9800 . ?
C203 C204 1.525(6) . ?
C203 H20F 0.9900 . ?
C203 H20G 0.9900 . ?
C204 H20H 0.9800 . ?
C204 H20I 0.9800 . ?
C204 H20J 0.9800 . ?
C205 C206 1.510(6) . ?
C205 H20K 0.9900 . ?
C205 H20L 0.9900 . ?
C206 H20M 0.9800 . ?
C206 H20N 0.9800 . ?
C206 H20O 0.9800 . ?
C207 C208 1.514(6) . ?
C207 H20P 0.9900 . ?
C207 H20Q 0.9900 . ?
C208 H20R 0.9800 . ?
C208 H20S 0.9800 . ?
C208 H20T 0.9800 . ?
